data_7130890
loop_
_publ_author_name
'Nazish, Mohd'
'Bai, Han'
'Legendre, Christina M.'
'Herbst-Irmer, Regine'
'Zhao, Lili'
'Stalke, Dietmar'
'Roesky, Herbert W.'

_publ_section_title
;
 A neutral vicinal silylene/phosphane supported unprecedented six-membered
 C2PSiAu2 ring and a silver(I) complex
;
_journal_name_full 'Chemical Communications'
_journal_paper_doi 10.1039/D2CC04163D
_journal_year 2022
_chemical_formula_moiety 'C33 H37 Au2 Cl2 N2 P Si,0.385(C H2 Cl2)'
_chemical_formula_sum 'C33.39 H37.77 Au2 Cl2.77 N2 P Si'
_chemical_formula_weight 1018.21
_space_group_crystal_system monoclinic
_space_group_IT_number 14
_space_group_name_Hall '-P 2yn'
_space_group_name_H-M_alt 'P 1 21/n 1'
_atom_sites_solution_hydrogens geom
_audit_creation_method SHELXL-2018/3
_audit_update_record
;
2021-12-01 deposited with the CCDC.	2022-10-21 downloaded from the CCDC.
;
_cell_angle_alpha 90
_cell_angle_beta 99.34(2)
_cell_angle_gamma 90
_cell_formula_units_Z 4
_cell_length_a 9.108(2)
_cell_length_b 19.980(3)
_cell_length_c 19.558(3)
_cell_measurement_reflns_used 9268
_cell_measurement_temperature 100(2)
_cell_measurement_theta_max 24.743
_cell_measurement_theta_min 2.296
_cell_volume 3511.9(11)
_computing_cell_refinement 'SAINT V8.40A'
_computing_data_collection 'APEX2 v2012.2'
_computing_data_reduction 'SAINT V8.40A'
_computing_molecular_graphics 'XP Version 5.1'
_computing_publication_material 'XP Version 5.1'
_computing_structure_refinement 'SHELXL-2018/3 (Sheldrick, 2018)'
_computing_structure_solution 'SHELXT(G.M.Sheldrick,Acta Cryst.(2015)A71,3-8)'
_diffrn_ambient_temperature 100(2)
_diffrn_measured_fraction_theta_full 1.000
_diffrn_measured_fraction_theta_max 0.999
_diffrn_measurement_device_type 'Bruker Smart APEX II Quazar'
_diffrn_measurement_method 'omega scans'
_diffrn_radiation_type MoK\a
_diffrn_radiation_wavelength 0.71073
_diffrn_reflns_av_R_equivalents 0.1188
_diffrn_reflns_av_unetI/netI 0.0749
_diffrn_reflns_Laue_measured_fraction_full 1.000
_diffrn_reflns_Laue_measured_fraction_max 0.999
_diffrn_reflns_limit_h_max 11
_diffrn_reflns_limit_h_min -11
_diffrn_reflns_limit_k_max 24
_diffrn_reflns_limit_k_min -24
_diffrn_reflns_limit_l_max 24
_diffrn_reflns_limit_l_min -24
_diffrn_reflns_number 137050
_diffrn_reflns_point_group_measured_fraction_full 1.000
_diffrn_reflns_point_group_measured_fraction_max 0.999
_diffrn_reflns_theta_full 25.242
_diffrn_reflns_theta_max 26.199
_diffrn_reflns_theta_min 1.467
_diffrn_source 'INCOATEC Microsource'
_exptl_absorpt_coefficient_mu 8.661
_exptl_absorpt_correction_T_max 0.429401
_exptl_absorpt_correction_T_min 0.178317
_exptl_absorpt_correction_type multi-scan
_exptl_absorpt_process_details
;
 SADABS 2016/2: Krause, L., Herbst-Irmer, R., Sheldrick G.M. & Stalke D.,
 J. Appl. Cryst. 48 (2015) 3-10
;
_exptl_crystal_colour yellow
_exptl_crystal_density_diffrn 1.926
_exptl_crystal_description block
_exptl_crystal_F_000 1945
_exptl_transmission_factor_max 0.429401
_exptl_transmission_factor_min 0.178317
_refine_diff_density_max 3.039
_refine_diff_density_min -2.134
_refine_diff_density_rms 0.235
_refine_ls_extinction_method none
_refine_ls_goodness_of_fit_ref 1.064
_refine_ls_hydrogen_treatment constr
_refine_ls_matrix_type full
_refine_ls_number_parameters 436
_refine_ls_number_reflns 8070
_refine_ls_number_restraints 776
_refine_ls_restrained_S_all 1.059
_refine_ls_R_factor_all 0.0723
_refine_ls_R_factor_gt 0.0571
_refine_ls_shift/su_max 0.000
_refine_ls_shift/su_mean 0.000
_refine_ls_structure_factor_coef Fsqd
_refine_ls_weighting_details 'w=1/[\s^2^(Fo^2^)+(0.0649P)^2^+32.4992P] where P=(Fo^2^+2Fc^2^)/3'
_refine_ls_weighting_scheme calc
_refine_ls_wR_factor_gt 0.1409
_refine_ls_wR_factor_ref 0.1533
_reflns_Friedel_coverage 0.000
_reflns_number_gt 6681
_reflns_number_total 8070
_reflns_threshold_expression 'I > 2\s(I)'
_cod_data_source_file d2cc04163d2.cif
_cod_data_source_block twin5d3_1-12
_cod_original_sg_symbol_H-M 'P 21/n'
_cod_database_code 7130890
_shelx_shelxl_version_number 2018/3
_shelx_space_group_comment
;
The symmetry employed for this shelxl refinement is uniquely defined
by the following loop, which should always be used as a source of
symmetry information in preference to the above space-group names.
They are only intended as comments.
;

loop_
_space_group_symop_operation_xyz
'x, y, z'
'-x+1/2, y+1/2, -z+1/2'
'-x, -y, -z'
'x-1/2, -y-1/2, z-1/2'

loop_
_atom_site_label
_atom_site_type_symbol
_atom_site_fract_x
_atom_site_fract_y
_atom_site_fract_z
_atom_site_U_iso_or_equiv
_atom_site_adp_type
_atom_site_occupancy
_atom_site_site_symmetry_order
_atom_site_calc_flag
_atom_site_refinement_flags_posn
_atom_site_refinement_flags_adp
_atom_site_refinement_flags_occupancy
_atom_site_disorder_assembly
_atom_site_disorder_group
Au1 Au 0.59410(5) 0.31576(2) 0.29980(2) 0.03089(15) Uani 1 1 d . . . . .
Au2 Au 0.43080(5) 0.21501(2) 0.37281(3) 0.04057(17) Uani 1 1 d . . . . .
Cl1 Cl 0.6323(4) 0.25099(17) 0.20785(18) 0.0560(9) Uani 1 1 d . . . . .
Cl2 Cl 0.2373(5) 0.19092(16) 0.2832(3) 0.0882(18) Uani 1 1 d . . . . .
P1 P 0.5537(3) 0.38570(12) 0.38350(14) 0.0279(6) Uani 1 1 d . U . . .
Si1 Si 0.6088(4) 0.22879(14) 0.46501(17) 0.0352(7) Uani 1 1 d D U . . .
C9 C 0.6997(13) 0.1440(5) 0.5356(6) 0.046(2) Uani 1 1 d D U . . .
N1 N 0.7565(11) 0.1672(4) 0.4822(5) 0.045(2) Uani 1 1 d D U . . .
C1 C 0.8726(16) 0.1423(7) 0.4450(8) 0.082(4) Uani 1 1 d D U . . .
C2 C 0.895(3) 0.1909(11) 0.3893(11) 0.056(6) Uani 0.615(8) 1 d D U P A 1
H2A H 0.972411 0.173850 0.364182 0.084 Uiso 0.615(8) 1 calc R U P A 1
H2B H 0.926879 0.234218 0.410282 0.084 Uiso 0.615(8) 1 calc R U P A 1
H2C H 0.802071 0.196514 0.357002 0.084 Uiso 0.615(8) 1 calc R U P A 1
C3 C 1.007(2) 0.1135(14) 0.4893(13) 0.085(8) Uani 0.615(8) 1 d D U P A 1
H3A H 1.077118 0.097529 0.459711 0.127 Uiso 0.615(8) 1 calc R U P A 1
H3B H 0.977438 0.076003 0.516315 0.127 Uiso 0.615(8) 1 calc R U P A 1
H3C H 1.055276 0.148028 0.520776 0.127 Uiso 0.615(8) 1 calc R U P A 1
C4 C 0.800(3) 0.0776(10) 0.4052(13) 0.082(7) Uani 0.615(8) 1 d D U P A 1
H4A H 0.874469 0.055105 0.382181 0.123 Uiso 0.615(8) 1 calc R U P A 1
H4B H 0.715282 0.090996 0.370443 0.123 Uiso 0.615(8) 1 calc R U P A 1
H4C H 0.766232 0.046844 0.438424 0.123 Uiso 0.615(8) 1 calc R U P A 1
C5 C 0.4753(14) 0.1825(5) 0.5899(6) 0.047(3) Uani 1 1 d D U . . .
C6 C 0.3763(18) 0.2442(5) 0.5727(8) 0.067(4) Uani 1 1 d D U . . .
H6A H 0.307837 0.248150 0.606343 0.100 Uiso 1 1 calc R U . . .
H6B H 0.319150 0.239650 0.526001 0.100 Uiso 1 1 calc R U . . .
H6C H 0.438677 0.284402 0.574892 0.100 Uiso 1 1 calc R U . . .
C7 C 0.551(2) 0.1880(11) 0.6646(7) 0.104(7) Uani 1 1 d D U . . .
H7A H 0.477130 0.200486 0.693775 0.156 Uiso 1 1 calc R U . . .
H7B H 0.628661 0.222264 0.668460 0.156 Uiso 1 1 calc R U . . .
H7C H 0.595266 0.144810 0.680045 0.156 Uiso 1 1 calc R U . . .
C8 C 0.3784(14) 0.1203(5) 0.5789(8) 0.055(4) Uani 1 1 d D U . . .
H8A H 0.295657 0.124628 0.604997 0.083 Uiso 1 1 calc R U . . .
H8B H 0.437996 0.080921 0.595174 0.083 Uiso 1 1 calc R U . . .
H8C H 0.339033 0.115370 0.529481 0.083 Uiso 1 1 calc R U . . .
C2A C 0.860(4) 0.1752(16) 0.3740(12) 0.050(8) Uani 0.385(8) 1 d D U P A 2
H2AA H 0.953152 0.168863 0.355797 0.074 Uiso 0.385(8) 1 calc R U P A 2
H2AB H 0.840961 0.223201 0.378241 0.074 Uiso 0.385(8) 1 calc R U P A 2
H2AC H 0.777848 0.154810 0.342279 0.074 Uiso 0.385(8) 1 calc R U P A 2
C3A C 0.918(5) 0.0713(12) 0.450(2) 0.108(13) Uani 0.385(8) 1 d D U P A 2
H3AA H 1.000578 0.064464 0.423701 0.162 Uiso 0.385(8) 1 calc R U P A 2
H3AB H 0.834141 0.042998 0.430231 0.162 Uiso 0.385(8) 1 calc R U P A 2
H3AC H 0.951235 0.059353 0.498419 0.162 Uiso 0.385(8) 1 calc R U P A 2
C4A C 1.012(3) 0.1818(19) 0.4852(18) 0.091(10) Uani 0.385(8) 1 d D U P A 2
H4AA H 1.101323 0.153648 0.488356 0.137 Uiso 0.385(8) 1 calc R U P A 2
H4AB H 0.994465 0.193011 0.531924 0.137 Uiso 0.385(8) 1 calc R U P A 2
H4AC H 1.027238 0.223005 0.460040 0.137 Uiso 0.385(8) 1 calc R U P A 2
N2 N 0.5852(12) 0.1828(4) 0.5423(5) 0.041(2) Uani 1 1 d D U . . .
C10 C 0.7576(19) 0.0864(6) 0.5814(7) 0.057(4) Uani 1 1 d . U . . .
C11 C 0.866(2) 0.0963(7) 0.6369(8) 0.069(5) Uani 1 1 d . U . . .
H11 H 0.907811 0.139607 0.646080 0.083 Uiso 1 1 calc R U . . .
C12 C 0.917(2) 0.0431(8) 0.6801(8) 0.087(6) Uani 1 1 d . U . . .
H12 H 0.996776 0.049226 0.717179 0.104 Uiso 1 1 calc R U . . .
C13 C 0.850(3) -0.0183(7) 0.6689(9) 0.097(6) Uani 1 1 d . U . . .
H13 H 0.882981 -0.054516 0.698892 0.117 Uiso 1 1 calc R U . . .
C14 C 0.733(3) -0.0280(6) 0.6133(9) 0.084(6) Uani 1 1 d . U . . .
H14 H 0.685235 -0.070150 0.606185 0.101 Uiso 1 1 calc R U . . .
C15 C 0.691(2) 0.0239(6) 0.5698(8) 0.068(4) Uani 1 1 d . U . . .
H15 H 0.614069 0.017543 0.531177 0.082 Uiso 1 1 calc R U . . .
C16 C 0.6973(13) 0.3110(5) 0.4978(6) 0.036(2) Uani 1 1 d . U . . .
C17 C 0.7991(16) 0.3066(6) 0.5592(8) 0.052(4) Uani 1 1 d . U . . .
H17 H 0.819913 0.264072 0.580217 0.063 Uiso 1 1 calc R U . . .
C18 C 0.8723(15) 0.3639(6) 0.5912(7) 0.048(3) Uani 1 1 d . U . . .
H18 H 0.938824 0.359703 0.633680 0.057 Uiso 1 1 calc R U . . .
C19 C 0.8468(13) 0.4246(6) 0.5608(6) 0.039(2) Uani 1 1 d . U . . .
H19 H 0.895279 0.463328 0.581791 0.047 Uiso 1 1 calc R U . . .
C20 C 0.7487(12) 0.4298(5) 0.4983(6) 0.033(2) Uani 1 1 d . U . . .
H20 H 0.731048 0.472430 0.477093 0.039 Uiso 1 1 calc R U . . .
C21 C 0.6766(11) 0.3743(5) 0.4665(5) 0.029(2) Uani 1 1 d . U . . .
C22 C 0.5801(13) 0.4723(5) 0.3591(6) 0.035(2) Uani 1 1 d . U . . .
C23 C 0.7087(15) 0.4888(6) 0.3327(7) 0.043(3) Uani 1 1 d . U . . .
H23 H 0.781228 0.455462 0.328784 0.052 Uiso 1 1 calc R U . . .
C24 C 0.7306(18) 0.5542(6) 0.3122(7) 0.055(3) Uani 1 1 d . U . . .
H24 H 0.817933 0.566133 0.294348 0.065 Uiso 1 1 calc R U . . .
C25 C 0.6202(18) 0.6024(6) 0.3185(7) 0.054(3) Uani 1 1 d . U . . .
H25 H 0.635195 0.647600 0.306286 0.064 Uiso 1 1 calc R U . . .
C26 C 0.4953(18) 0.5854(5) 0.3414(6) 0.047(3) Uani 1 1 d . U . . .
H26 H 0.419816 0.618123 0.341849 0.056 Uiso 1 1 calc R U . . .
C27 C 0.4723(15) 0.5201(5) 0.3649(6) 0.040(2) Uani 1 1 d . U . . .
H27 H 0.385868 0.509144 0.384021 0.048 Uiso 1 1 calc R U . . .
C28 C 0.3662(12) 0.3810(4) 0.4026(5) 0.0279(19) Uani 1 1 d . U . . .
C29 C 0.3347(12) 0.3932(5) 0.4682(6) 0.031(2) Uani 1 1 d . U . . .
H29 H 0.412589 0.405574 0.504449 0.038 Uiso 1 1 calc R U . . .
C30 C 0.1915(13) 0.3878(5) 0.4815(6) 0.036(2) Uani 1 1 d . U . . .
H30 H 0.170844 0.395939 0.526861 0.044 Uiso 1 1 calc R U . . .
C31 C 0.0774(13) 0.3702(5) 0.4287(7) 0.038(2) Uani 1 1 d . U . . .
H31 H -0.021671 0.366628 0.437768 0.046 Uiso 1 1 calc R U . . .
C32 C 0.1074(14) 0.3582(7) 0.3636(7) 0.049(3) Uani 1 1 d . U . . .
H32 H 0.029225 0.345826 0.327531 0.058 Uiso 1 1 calc R U . . .
C33 C 0.2506(13) 0.3639(6) 0.3500(6) 0.038(2) Uani 1 1 d . U . . .
H33 H 0.270497 0.356193 0.304441 0.046 Uiso 1 1 calc R U . . .
C34 C 0.458(4) 0.0665(16) 0.2756(18) 0.046(8) Uani 0.385(8) 1 d . U P A 2
H34A H 0.361452 0.080895 0.287627 0.055 Uiso 0.385(8) 1 calc R U P A 2
H34B H 0.496332 0.103401 0.249578 0.055 Uiso 0.385(8) 1 calc R U P A 2
Cl3 Cl 0.5831(12) 0.0519(5) 0.3517(6) 0.063(3) Uani 0.385(8) 1 d . U P A 2
Cl4 Cl 0.4311(10) -0.0038(4) 0.2234(5) 0.050(2) Uani 0.385(8) 1 d . U P A 2

loop_
_atom_site_aniso_label
_atom_site_aniso_U_11
_atom_site_aniso_U_22
_atom_site_aniso_U_33
_atom_site_aniso_U_23
_atom_site_aniso_U_13
_atom_site_aniso_U_12
Au1 0.0327(3) 0.0239(2) 0.0362(3) -0.00341(16) 0.00578(17) 0.00259(16)
Au2 0.0365(3) 0.0259(2) 0.0537(3) 0.01007(18) -0.0094(2) -0.00664(18)
Cl1 0.062(2) 0.0553(18) 0.0513(19) -0.0215(16) 0.0102(16) 0.0108(17)
Cl2 0.084(3) 0.0385(16) 0.115(4) 0.019(2) -0.065(3) -0.0189(19)
P1 0.0279(13) 0.0220(11) 0.0332(14) 0.0015(10) 0.0033(11) -0.0010(11)
Si1 0.0356(17) 0.0265(13) 0.0410(17) 0.0071(13) -0.0014(13) -0.0012(13)
C9 0.051(6) 0.028(5) 0.053(6) 0.006(4) -0.007(4) -0.001(4)
N1 0.037(5) 0.037(4) 0.055(6) 0.002(4) -0.006(4) 0.003(4)
C1 0.072(9) 0.089(9) 0.087(10) 0.014(7) 0.017(7) 0.036(7)
C2 0.035(14) 0.055(13) 0.077(14) -0.013(10) 0.009(10) 0.000(11)
C3 0.072(13) 0.089(18) 0.096(18) 0.010(14) 0.024(11) 0.049(13)
C4 0.088(17) 0.074(12) 0.091(19) 0.005(11) 0.040(13) 0.020(12)
C5 0.061(7) 0.033(5) 0.045(6) 0.003(5) 0.004(5) -0.010(5)
C6 0.096(11) 0.026(5) 0.087(11) -0.008(6) 0.041(9) 0.004(6)
C7 0.093(14) 0.17(2) 0.044(7) -0.021(10) 0.003(7) -0.036(13)
C8 0.042(7) 0.036(5) 0.087(10) 0.016(6) 0.006(7) -0.004(5)
C2A 0.04(2) 0.024(15) 0.091(14) 0.002(14) 0.019(13) -0.002(14)
C3A 0.09(3) 0.106(13) 0.13(3) 0.051(17) 0.03(2) 0.078(16)
C4A 0.033(11) 0.15(2) 0.10(2) 0.03(2) 0.019(13) 0.040(14)
N2 0.056(5) 0.022(4) 0.043(5) 0.011(4) 0.000(4) -0.004(4)
C10 0.085(9) 0.033(5) 0.045(6) 0.002(5) -0.012(6) 0.009(5)
C11 0.096(11) 0.039(6) 0.059(8) -0.003(6) -0.023(7) 0.018(7)
C12 0.140(15) 0.054(6) 0.049(8) -0.006(6) -0.039(9) 0.029(8)
C13 0.171(16) 0.038(6) 0.066(10) 0.006(7) -0.031(10) 0.033(8)
C14 0.156(15) 0.029(5) 0.057(9) 0.004(5) -0.017(9) 0.013(7)
C15 0.100(11) 0.031(5) 0.064(9) 0.009(5) -0.016(8) 0.010(6)
C16 0.035(5) 0.030(4) 0.038(6) 0.004(4) -0.003(4) 0.001(4)
C17 0.054(7) 0.035(5) 0.057(7) 0.022(5) -0.024(6) -0.020(5)
C18 0.043(7) 0.044(5) 0.050(7) 0.009(5) -0.013(5) -0.009(5)
C19 0.035(6) 0.033(5) 0.046(6) -0.004(4) -0.002(4) -0.004(4)
C20 0.028(5) 0.028(4) 0.042(5) -0.002(4) 0.003(4) 0.001(4)
C21 0.023(5) 0.032(4) 0.032(5) 0.002(4) 0.002(4) 0.000(4)
C22 0.042(5) 0.026(4) 0.036(6) 0.006(4) -0.002(4) -0.004(4)
C23 0.045(6) 0.038(5) 0.045(7) 0.001(5) 0.003(5) -0.011(5)
C24 0.065(8) 0.047(5) 0.047(7) 0.004(5) -0.003(6) -0.022(5)
C25 0.084(8) 0.032(5) 0.039(7) 0.005(5) -0.009(6) -0.017(5)
C26 0.080(7) 0.020(4) 0.033(6) -0.001(4) -0.009(5) -0.002(5)
C27 0.056(6) 0.021(4) 0.037(6) -0.005(4) -0.005(5) 0.001(4)
C28 0.034(5) 0.018(4) 0.031(4) 0.001(4) 0.003(3) 0.003(4)
C29 0.034(5) 0.024(4) 0.036(5) -0.007(4) 0.004(4) -0.007(4)
C30 0.037(5) 0.032(5) 0.042(6) -0.004(5) 0.013(4) 0.006(4)
C31 0.030(5) 0.032(5) 0.053(6) 0.000(5) 0.008(4) 0.001(4)
C32 0.033(5) 0.062(7) 0.048(6) -0.008(6) -0.001(5) -0.004(6)
C33 0.036(5) 0.045(6) 0.033(5) -0.005(5) 0.004(4) 0.008(5)
C34 0.038(16) 0.045(15) 0.056(17) 0.000(14) 0.010(14) 0.002(13)
Cl3 0.065(6) 0.053(5) 0.071(6) -0.008(5) 0.004(5) -0.023(5)
Cl4 0.048(5) 0.049(4) 0.051(5) -0.002(4) 0.005(4) -0.004(4)

loop_
_atom_type_symbol
_atom_type_description
_atom_type_scat_dispersion_real
_atom_type_scat_dispersion_imag
_atom_type_scat_source
C C 0.0033 0.0016 'International Tables Vol C Tables 4.2.6.8 and 6.1.1.4'
H H 0.0000 0.0000 'International Tables Vol C Tables 4.2.6.8 and 6.1.1.4'
N N 0.0061 0.0033 'International Tables Vol C Tables 4.2.6.8 and 6.1.1.4'
Si Si 0.0817 0.0704 'International Tables Vol C Tables 4.2.6.8 and 6.1.1.4'
P P 0.1023 0.0942 'International Tables Vol C Tables 4.2.6.8 and 6.1.1.4'
Cl Cl 0.1484 0.1585 'International Tables Vol C Tables 4.2.6.8 and 6.1.1.4'
Au Au -2.0133 8.8022 'International Tables Vol C Tables 4.2.6.8 and 6.1.1.4'

loop_
_geom_angle_atom_site_label_1
_geom_angle_atom_site_label_2
_geom_angle_atom_site_label_3
_geom_angle
_geom_angle_site_symmetry_1
_geom_angle_site_symmetry_3
_geom_angle_publ_flag
P1 Au1 Cl1 175.42(12) . . ?
P1 Au1 Au2 85.25(7) . . ?
Cl1 Au1 Au2 98.34(10) . . ?
Si1 Au2 Cl2 173.86(13) . . ?
Si1 Au2 Au1 87.18(8) . . ?
Cl2 Au2 Au1 98.85(13) . . ?
C28 P1 C22 105.8(5) . . ?
C28 P1 C21 105.8(5) . . ?
C22 P1 C21 105.2(5) . . ?
C28 P1 Au1 113.2(3) . . ?
C22 P1 Au1 111.0(4) . . ?
C21 P1 Au1 115.0(3) . . ?
N2 Si1 N1 71.7(5) . . ?
N2 Si1 C16 105.0(5) . . ?
N1 Si1 C16 105.3(5) . . ?
N2 Si1 Au2 116.2(4) . . ?
N1 Si1 Au2 118.9(4) . . ?
C16 Si1 Au2 126.3(4) . . ?
N2 Si1 C9 35.9(4) . . ?
N1 Si1 C9 35.9(4) . . ?
C16 Si1 C9 110.5(5) . . ?
Au2 Si1 C9 123.2(3) . . ?
N2 C9 N1 106.8(10) . . ?
N2 C9 C10 126.7(11) . . ?
N1 C9 C10 126.5(11) . . ?
N2 C9 Si1 53.4(6) . . ?
N1 C9 Si1 53.5(6) . . ?
C10 C9 Si1 178.5(10) . . ?
C9 N1 C1 132.9(9) . . ?
C9 N1 Si1 90.6(7) . . ?
C1 N1 Si1 135.4(8) . . ?
N1 C1 C3A 121.0(18) . . ?
N1 C1 C3 115.7(14) . . ?
N1 C1 C2 109.7(14) . . ?
C3 C1 C2 118.2(16) . . ?
N1 C1 C2A 110.6(16) . . ?
C3A C1 C2A 116.8(19) . . ?
N1 C1 C4A 99.8(14) . . ?
C3A C1 C4A 104.4(17) . . ?
C2A C1 C4A 99.9(16) . . ?
N1 C1 C4 104.1(13) . . ?
C3 C1 C4 101.9(14) . . ?
C2 C1 C4 105.4(14) . . ?
N2 C5 C7 111.1(11) . . ?
N2 C5 C8 110.6(10) . . ?
C7 C5 C8 110.9(11) . . ?
N2 C5 C6 107.2(9) . . ?
C7 C5 C6 108.2(12) . . ?
C8 C5 C6 108.7(10) . . ?
C9 N2 C5 133.5(9) . . ?
C9 N2 Si1 90.7(7) . . ?
C5 N2 Si1 135.5(7) . . ?
C11 C10 C15 120.2(12) . . ?
C11 C10 C9 120.3(12) . . ?
C15 C10 C9 119.3(12) . . ?
C10 C11 C12 120.0(14) . . ?
C13 C12 C11 119.6(15) . . ?
C12 C13 C14 120.5(14) . . ?
C15 C14 C13 118.9(15) . . ?
C14 C15 C10 120.7(15) . . ?
C17 C16 C21 117.0(10) . . ?
C17 C16 Si1 115.1(8) . . ?
C21 C16 Si1 127.8(8) . . ?
C16 C17 C18 121.9(10) . . ?
C19 C18 C17 119.7(11) . . ?
C18 C19 C20 119.3(11) . . ?
C21 C20 C19 121.6(10) . . ?
C20 C21 C16 120.3(10) . . ?
C20 C21 P1 118.4(8) . . ?
C16 C21 P1 121.3(8) . . ?
C27 C22 C23 121.1(10) . . ?
C27 C22 P1 120.5(9) . . ?
C23 C22 P1 118.4(9) . . ?
C24 C23 C22 119.8(13) . . ?
C23 C24 C25 118.6(14) . . ?
C26 C25 C24 120.9(11) . . ?
C25 C26 C27 121.7(13) . . ?
C22 C27 C26 117.7(13) . . ?
C29 C28 C33 119.0(10) . . ?
C29 C28 P1 121.9(8) . . ?
C33 C28 P1 119.1(8) . . ?
C30 C29 C28 120.5(11) . . ?
C29 C30 C31 119.9(11) . . ?
C32 C31 C30 120.0(11) . . ?
C31 C32 C33 120.3(12) . . ?
C32 C33 C28 120.3(11) . . ?
Cl4 C34 Cl3 112.2(18) . . ?

loop_
_geom_bond_atom_site_label_1
_geom_bond_atom_site_label_2
_geom_bond_distance
_geom_bond_site_symmetry_2
_geom_bond_publ_flag
Au1 P1 2.228(3) . ?
Au1 Cl1 2.287(3) . ?
Au1 Au2 2.9987(7) . ?
Au2 Si1 2.238(3) . ?
Au2 Cl2 2.325(4) . ?
P1 C28 1.809(11) . ?
P1 C22 1.821(10) . ?
P1 C21 1.831(11) . ?
Si1 N2 1.812(9) . ?
Si1 N1 1.815(9) . ?
Si1 C16 1.895(11) . ?
Si1 C9 2.257(12) . ?
C9 N2 1.323(13) . ?
C9 N1 1.324(13) . ?
C9 C10 1.500(16) . ?
N1 C1 1.464(16) . ?
C1 C3A 1.477(16) . ?
C1 C3 1.497(15) . ?
C1 C2 1.500(15) . ?
C1 C2A 1.524(16) . ?
C1 C4A 1.593(16) . ?
C1 C4 1.596(15) . ?
C5 N2 1.473(15) . ?
C5 C7 1.516(13) . ?
C5 C8 1.519(12) . ?
C5 C6 1.532(13) . ?
C10 C11 1.359(19) . ?
C10 C15 1.39(2) . ?
C11 C12 1.389(19) . ?
C12 C13 1.37(2) . ?
C13 C14 1.41(2) . ?
C14 C15 1.356(18) . ?
C16 C17 1.395(16) . ?
C16 C21 1.404(14) . ?
C17 C18 1.417(16) . ?
C18 C19 1.354(16) . ?
C19 C20 1.395(16) . ?
C20 C21 1.385(14) . ?
C22 C27 1.387(17) . ?
C22 C23 1.394(18) . ?
C23 C24 1.390(17) . ?
C24 C25 1.41(2) . ?
C25 C26 1.33(2) . ?
C26 C27 1.412(15) . ?
C28 C29 1.381(15) . ?
C28 C33 1.390(15) . ?
C29 C30 1.375(16) . ?
C30 C31 1.386(16) . ?
C31 C32 1.367(18) . ?
C32 C33 1.377(18) . ?
C34 Cl4 1.73(3) . ?
C34 Cl3 1.75(4) . ?
